data_4309016
loop_
_publ_author_name
'Maxim N. Sokolov'
'Artyom L. Gushchin'
'Dmitrii Yu. Naumov'
'Olga A. Gerasko'
'Vladimir P. Fedin'

_publ_contact_author_address
;Institute of Inorganic Chemistry,
SB Russian Academy of Sciences,
Academition Lavrentiev Avenue 3,
Novosibirsk 90,
630090 Russia
;
_publ_contact_author_email d.y.naumov@ngs.ru
_publ_contact_author_fax 7(3832)344489
_publ_contact_author_name 'Dmitry Yu. Naumov'
_publ_contact_author_phone 7(3832)344466
_publ_section_title
;
Cluster Oxalate Complexes [M3(\m3-Q)(\m2-Q2)3(C2O4)3]2- and
[Mo3(\m3-Q)(\m2-Q)3(C2O4)3(H2O)3]2- (M = Mo, W; Q = S, Se):
Mechanochemical Synthesis and Crystal Structure
;
_journal_name_full 'Inorganic Chemistry'
_journal_page_first 2431
_journal_page_last 2436
_journal_paper_doi 10.1021/ic0488637
_journal_volume 44
_journal_year 2005
_chemical_formula_moiety
;
C6 Mo3 O12 S7, 1.5(C8 H20 N),  Br, K, 1.5(H2 O), 0.5(H3 O)
;
_chemical_formula_sum 'C18 H34.5 Br K Mo3 N1.5 O14 S7'
_chemical_formula_weight 1127.22
_chemical_name_systematic
; 
 ? 
;
_space_group_IT_number 2
_symmetry_cell_setting triclinic
_symmetry_space_group_name_Hall '-P 1'
_symmetry_space_group_name_H-M 'P -1'
_atom_sites_solution_hydrogens geom
_atom_sites_solution_primary direct
_atom_sites_solution_secondary difmap
_audit_creation_method SHELXL-97
_cell_angle_alpha 107.069(2)
_cell_angle_beta 93.029(3)
_cell_angle_gamma 94.690(2)
_cell_formula_units_Z 2
_cell_length_a 11.0139(8)
_cell_length_b 12.6133(12)
_cell_length_c 13.9776(13)
_cell_measurement_reflns_used 5845
_cell_measurement_temperature 293(2)
_cell_measurement_theta_max 30.31
_cell_measurement_theta_min 2.60
_cell_volume 1844.0(3)
_computing_cell_refinement 'Bruker SAINT'
_computing_data_collection 'Bruker APEX2'
_computing_data_reduction 'Bruker SAINT'
_computing_molecular_graphics 'Bruker SHELXTL'
_computing_publication_material 'Bruker SHELXTL'
_computing_structure_refinement 'Bruker SHELXTL'
_computing_structure_solution 'Bruker SHELXTL'
_diffrn_ambient_temperature 293(2)
_diffrn_detector_area_resol_mean 25
_diffrn_measured_fraction_theta_full 0.958
_diffrn_measured_fraction_theta_max 0.953
_diffrn_measurement_device_type 'Bruker Nonius X8Apex CCD area-detector'
_diffrn_measurement_method '\f and \w scans'
_diffrn_radiation_monochromator graphite
_diffrn_radiation_probe x-ray
_diffrn_radiation_source 'fine-focus sealed tube'
_diffrn_radiation_type MoK\a
_diffrn_radiation_wavelength 0.71073
_diffrn_reflns_av_R_equivalents 0.0206
_diffrn_reflns_av_sigmaI/netI 0.0332
_diffrn_reflns_limit_h_max 9
_diffrn_reflns_limit_h_min -13
_diffrn_reflns_limit_k_max 15
_diffrn_reflns_limit_k_min -15
_diffrn_reflns_limit_l_max 17
_diffrn_reflns_limit_l_min -17
_diffrn_reflns_number 13236
_diffrn_reflns_theta_full 25.00
_diffrn_reflns_theta_max 26.37
_diffrn_reflns_theta_min 2.71
_diffrn_standards_decay_% 0
_exptl_absorpt_coefficient_mu 2.656
_exptl_absorpt_correction_T_max 0.8569
_exptl_absorpt_correction_T_min 0.5927
_exptl_absorpt_correction_type empirical
_exptl_absorpt_process_details 'Bruker SADABS'
_exptl_crystal_colour red
_exptl_crystal_density_diffrn 2.030
_exptl_crystal_density_method 'not measured'
_exptl_crystal_description plate
_exptl_crystal_F_000 1114
_exptl_crystal_size_max 0.22
_exptl_crystal_size_mid 0.18
_exptl_crystal_size_min 0.06
_refine_diff_density_max 1.252
_refine_diff_density_min -0.844
_refine_diff_density_rms 0.126
_refine_ls_extinction_coef 0
_refine_ls_extinction_method none
_refine_ls_goodness_of_fit_ref 1.117
_refine_ls_hydrogen_treatment mixed
_refine_ls_matrix_type full
_refine_ls_number_parameters 434
_refine_ls_number_reflns 7189
_refine_ls_number_restraints 0
_refine_ls_restrained_S_all 1.117
_refine_ls_R_factor_all 0.0442
_refine_ls_R_factor_gt 0.0351
_refine_ls_shift/su_max 0.000
_refine_ls_shift/su_mean 0.000
_refine_ls_structure_factor_coef Fsqd
_refine_ls_weighting_details 'calc w=1/[\s^2^(Fo^2^)+(0.0632P)^2^] where P=(Fo^2^+2Fc^2^)/3'
_refine_ls_weighting_scheme calc
_refine_ls_wR_factor_gt 0.1013
_refine_ls_wR_factor_ref 0.1050
_reflns_number_gt 5838
_reflns_number_total 7189
_reflns_threshold_expression >2sigma(I)
_cod_data_source_file ic0488637si20050204_024106.cif
_cod_data_source_block og774-2a
_cod_depositor_comments
;
The following automatic conversions were performed:
'_symmetry_cell_setting' value 'Triclinic' changed to 'triclinic'
according to '/home/saulius/struct/CIF-dictionaries/cif_core.dic'
dictionary named 'cif_core.dic' version 2.4.1 from 2010-06-29.

Automatic conversion script
Id: cif_fix_enum 1527 2010-12-29 10:47:43Z saulius 
;
_cod_original_formula_sum 'C18 H34.50 Br K Mo3 N1.50 O14 S7'
_cod_database_code 4309016

loop_
_symmetry_equiv_pos_as_xyz
'x, y, z'
'-x, -y, -z'

loop_
_atom_site_label
_atom_site_type_symbol
_atom_site_fract_x
_atom_site_fract_y
_atom_site_fract_z
_atom_site_U_iso_or_equiv
_atom_site_adp_type
_atom_site_occupancy
_atom_site_symmetry_multiplicity
_atom_site_calc_flag
_atom_site_refinement_flags
_atom_site_disorder_assembly
_atom_site_disorder_group
Mo1 Mo 0.07437(3) 0.24246(3) 0.26529(2) 0.02308(10) Uani 1 1 d . . .
Mo2 Mo -0.01933(3) 0.43493(3) 0.26250(2) 0.02407(10) Uani 1 1 d . . .
Mo3 Mo 0.00478(3) 0.27414(3) 0.08728(2) 0.02382(10) Uani 1 1 d . . .
Br1 Br -0.32077(4) 0.17102(4) 0.21675(4) 0.05037(15) Uani 1 1 d . . .
K1 K 0.07719(9) 0.08243(8) -0.36800(7) 0.0358(2) Uani 1 1 d . . .
S11 S -0.07003(10) 0.45776(9) 0.09393(8) 0.0336(2) Uani 1 1 d . . .
S12 S -0.18406(9) 0.34673(9) 0.13849(8) 0.0303(2) Uani 1 1 d . . .
S21 S 0.10352(10) 0.10805(9) 0.09985(8) 0.0321(2) Uani 1 1 d . . .
S22 S -0.07183(9) 0.11830(8) 0.14097(8) 0.0300(2) Uani 1 1 d . . .
S31 S 0.06017(10) 0.39856(8) 0.41847(7) 0.0317(2) Uani 1 1 d . . .
S32 S -0.10119(9) 0.31069(8) 0.34893(8) 0.0301(2) Uani 1 1 d . . .
S123 S 0.16868(9) 0.37930(8) 0.20042(7) 0.0277(2) Uani 1 1 d . . .
O1W O 0.2384(3) -0.0908(3) -0.4227(3) 0.0571(9) Uani 1 1 d . . .
O2WH O 0.4110(4) 0.0428(5) 0.5329(4) 0.1040(19) Uani 1 1 d . . .
O11 O 0.2534(2) 0.2278(2) 0.3147(2) 0.0324(6) Uani 1 1 d . . .
O12 O 0.0520(3) 0.1227(2) 0.3444(2) 0.0312(6) Uani 1 1 d . . .
O13 O 0.3667(3) 0.1486(3) 0.4032(3) 0.0579(10) Uani 1 1 d . . .
O14 O 0.1521(3) 0.0390(2) 0.4400(2) 0.0368(7) Uani 1 1 d . . .
O21 O 0.0770(3) 0.5930(2) 0.3157(2) 0.0362(7) Uani 1 1 d . . .
O22 O -0.1534(2) 0.5382(2) 0.3279(2) 0.0333(7) Uani 1 1 d . . .
O23 O 0.0675(3) 0.7662(2) 0.4148(3) 0.0498(9) Uani 1 1 d . . .
O24 O -0.1869(3) 0.7159(3) 0.3994(3) 0.0499(9) Uani 1 1 d . . .
O31 O 0.1217(2) 0.2899(2) -0.0220(2) 0.0343(7) Uani 1 1 d . . .
O32 O -0.0981(2) 0.1869(2) -0.0492(2) 0.0332(7) Uani 1 1 d . . .
O33 O 0.1452(3) 0.2332(4) -0.1852(2) 0.0664(11) Uani 1 1 d . . .
O34 O -0.0853(3) 0.1187(3) -0.2138(2) 0.0515(9) Uani 1 1 d . . .
N4 N -0.4703(4) 0.2166(4) -0.1317(4) 0.0652(14) Uani 1 1 d . . .
N5 N -0.5000 0.5000 0.5000 0.0457(14) Uani 1 2 d S . .
C11 C 0.2668(4) 0.1630(3) 0.3690(3) 0.0345(10) Uani 1 1 d . . .
C12 C 0.1489(4) 0.1024(3) 0.3883(3) 0.0302(9) Uani 1 1 d . . .
C21 C 0.0188(4) 0.6743(3) 0.3668(3) 0.0344(10) Uani 1 1 d . . .
C22 C -0.1198(4) 0.6446(3) 0.3660(3) 0.0346(10) Uani 1 1 d . . .
C31 C 0.0848(4) 0.2360(4) -0.1143(3) 0.0349(10) Uani 1 1 d . . .
C32 C -0.0431(4) 0.1734(3) -0.1308(3) 0.0331(9) Uani 1 1 d . . .
C41 C -0.3472(6) 0.2752(7) -0.1399(8) 0.124(4) Uani 1 1 d . . .
H41A H -0.3443 0.3521 -0.0984 0.149 Uiso 1 1 calc R . .
H41B H -0.2847 0.2412 -0.1112 0.149 Uiso 1 1 calc R . .
C42 C -0.3159(8) 0.2756(14) -0.2347(12) 0.251(10) Uani 1 1 d . . .
H42A H -0.2980 0.2024 -0.2720 0.376 Uiso 1 1 calc R . .
H42B H -0.2453 0.3278 -0.2284 0.376 Uiso 1 1 calc R . .
H42C H -0.3829 0.2969 -0.2694 0.376 Uiso 1 1 calc R . .
C43 C -0.5738(6) 0.2637(7) -0.1781(7) 0.096(3) Uani 1 1 d . . .
H43A H -0.5599 0.2543 -0.2480 0.115 Uiso 1 1 calc R . .
H43B H -0.6497 0.2196 -0.1769 0.115 Uiso 1 1 calc R . .
C44 C -0.5895(8) 0.3851(8) -0.1283(10) 0.153(5) Uani 1 1 d . . .
H44A H -0.6255 0.3926 -0.0658 0.229 Uiso 1 1 calc R . .
H44B H -0.6417 0.4115 -0.1715 0.229 Uiso 1 1 calc R . .
H44C H -0.5111 0.4282 -0.1157 0.229 Uiso 1 1 calc R . .
C45 C -0.4817(7) 0.2352(6) -0.0215(6) 0.092(2) Uani 1 1 d . . .
H45A H -0.4726 0.3148 0.0122 0.111 Uiso 1 1 calc R . .
H45B H -0.4150 0.2036 0.0050 0.111 Uiso 1 1 calc R . .
C46 C -0.6021(8) 0.1852(9) 0.0044(7) 0.133(4) Uani 1 1 d . . .
H46A H -0.6667 0.2283 -0.0059 0.199 Uiso 1 1 calc R . .
H46B H -0.5952 0.1860 0.0734 0.199 Uiso 1 1 calc R . .
H46C H -0.6201 0.1097 -0.0380 0.199 Uiso 1 1 calc R . .
C47 C -0.4783(6) 0.0916(6) -0.1868(5) 0.079(2) Uani 1 1 d . . .
H47A H -0.5588 0.0578 -0.1809 0.095 Uiso 1 1 calc R . .
H47B H -0.4696 0.0816 -0.2575 0.095 Uiso 1 1 calc R . .
C48 C -0.3843(6) 0.0316(6) -0.1485(7) 0.095(2) Uani 1 1 d . . .
H48A H -0.3050 0.0546 -0.1653 0.142 Uiso 1 1 calc R . .
H48B H -0.4028 -0.0473 -0.1788 0.142 Uiso 1 1 calc R . .
H48C H -0.3847 0.0489 -0.0769 0.142 Uiso 1 1 calc R . .
C51 C -0.4182(12) 0.5275(14) 0.4298(11) 0.089(5) Uani 0.50 1 d P . .
C52 C -0.5036(14) 0.3742(10) 0.4993(12) 0.082(4) Uani 0.50 1 d P . .
C53 C -0.4539(11) 0.5785(9) 0.6083(10) 0.069(3) Uani 0.50 1 d P . .
C54 C -0.5265(7) 0.5517(7) 0.6908(6) 0.095(2) Uani 1 1 d . . .
C55 C -0.6382(9) 0.5133(12) 0.4819(9) 0.067(3) Uani 0.50 1 d P . .
C56 C -0.6408(8) 0.6426(8) 0.4772(7) 0.114(3) Uani 1 1 d . . .

loop_
_atom_site_aniso_label
_atom_site_aniso_U_11
_atom_site_aniso_U_22
_atom_site_aniso_U_33
_atom_site_aniso_U_23
_atom_site_aniso_U_13
_atom_site_aniso_U_12
Mo1 0.0255(2) 0.02151(17) 0.02116(18) 0.00543(13) 0.00021(13) 0.00099(13)
Mo2 0.0280(2) 0.02034(17) 0.02268(18) 0.00476(13) 0.00280(14) 0.00134(13)
Mo3 0.0252(2) 0.02545(18) 0.01926(17) 0.00480(13) 0.00118(13) 0.00122(13)
Br1 0.0358(3) 0.0554(3) 0.0619(3) 0.0241(3) 0.0016(2) -0.0067(2)
K1 0.0435(6) 0.0336(5) 0.0282(5) 0.0062(4) 0.0034(4) 0.0026(4)
S11 0.0395(6) 0.0324(6) 0.0325(6) 0.0146(5) 0.0038(5) 0.0043(4)
S12 0.0284(5) 0.0322(5) 0.0294(5) 0.0081(4) 0.0011(4) 0.0029(4)
S21 0.0361(6) 0.0289(5) 0.0287(5) 0.0030(4) 0.0039(4) 0.0078(4)
S22 0.0335(6) 0.0248(5) 0.0285(5) 0.0052(4) -0.0013(4) -0.0027(4)
S31 0.0414(6) 0.0284(5) 0.0217(5) 0.0030(4) 0.0001(4) 0.0015(4)
S32 0.0328(6) 0.0299(5) 0.0291(5) 0.0104(4) 0.0074(4) 0.0027(4)
S123 0.0280(5) 0.0272(5) 0.0269(5) 0.0078(4) 0.0017(4) -0.0014(4)
O1W 0.055(2) 0.056(2) 0.070(3) 0.031(2) 0.0106(19) 0.0065(17)
O2WH 0.061(3) 0.146(5) 0.149(5) 0.109(4) 0.007(3) 0.016(3)
O11 0.0243(15) 0.0364(16) 0.0390(17) 0.0174(13) -0.0060(12) 0.0000(12)
O12 0.0353(16) 0.0277(14) 0.0340(16) 0.0152(12) -0.0011(13) 0.0037(12)
O13 0.035(2) 0.075(3) 0.080(3) 0.051(2) -0.0034(18) 0.0055(17)
O14 0.0453(19) 0.0342(16) 0.0341(16) 0.0149(14) 0.0026(13) 0.0051(13)
O21 0.0394(17) 0.0217(14) 0.0446(18) 0.0062(13) 0.0055(14) -0.0010(12)
O22 0.0336(16) 0.0249(14) 0.0379(17) 0.0031(12) 0.0050(13) 0.0050(12)
O23 0.062(2) 0.0242(16) 0.055(2) 0.0013(15) -0.0027(17) -0.0018(15)
O24 0.058(2) 0.0314(17) 0.059(2) 0.0069(16) 0.0172(17) 0.0151(15)
O31 0.0327(16) 0.0422(17) 0.0252(15) 0.0069(13) 0.0029(12) -0.0018(13)
O32 0.0329(16) 0.0410(17) 0.0210(14) 0.0037(12) -0.0017(12) 0.0010(12)
O33 0.049(2) 0.103(3) 0.0323(19) 0.000(2) 0.0148(16) -0.013(2)
O34 0.050(2) 0.066(2) 0.0253(17) -0.0033(16) 0.0020(15) -0.0066(17)
N4 0.036(3) 0.076(3) 0.094(4) 0.047(3) -0.008(2) -0.005(2)
N5 0.027(3) 0.045(3) 0.057(4) 0.006(3) -0.001(3) -0.002(2)
C11 0.033(3) 0.036(2) 0.036(2) 0.0128(19) -0.0005(19) 0.0036(18)
C12 0.041(3) 0.024(2) 0.025(2) 0.0055(16) 0.0024(18) 0.0051(17)
C21 0.048(3) 0.025(2) 0.030(2) 0.0091(18) -0.0017(19) 0.0009(19)
C22 0.045(3) 0.029(2) 0.031(2) 0.0098(18) 0.0031(19) 0.0049(19)
C31 0.036(2) 0.046(3) 0.022(2) 0.0077(19) 0.0063(18) 0.0052(19)
C32 0.034(2) 0.034(2) 0.028(2) 0.0044(18) 0.0049(18) 0.0059(18)
C41 0.036(4) 0.125(7) 0.254(12) 0.133(8) -0.012(5) -0.012(4)
C42 0.063(6) 0.46(2) 0.39(2) 0.38(2) 0.060(9) 0.051(9)
C43 0.039(4) 0.131(7) 0.147(7) 0.094(6) -0.014(4) 0.005(4)
C44 0.084(6) 0.131(8) 0.291(15) 0.139(10) -0.004(8) 0.014(5)
C45 0.089(6) 0.086(5) 0.096(6) 0.021(4) -0.027(4) 0.019(4)
C46 0.109(7) 0.203(11) 0.130(8) 0.100(8) 0.045(6) 0.056(7)
C47 0.062(4) 0.085(5) 0.082(5) 0.020(4) -0.001(3) -0.013(3)
C48 0.070(5) 0.068(5) 0.145(7) 0.031(5) 0.013(5) 0.008(4)
C51 0.054(8) 0.140(14) 0.096(11) 0.063(10) 0.039(7) 0.013(8)
C52 0.097(10) 0.035(6) 0.113(12) 0.020(7) 0.009(9) 0.006(6)
C53 0.059(8) 0.051(7) 0.078(9) 0.005(6) -0.026(6) -0.019(5)
C54 0.096(5) 0.131(7) 0.063(4) 0.027(5) 0.020(4) 0.031(5)
C55 0.025(6) 0.106(10) 0.064(7) 0.017(7) -0.007(5) 0.011(6)
C56 0.128(7) 0.129(7) 0.104(6) 0.043(6) 0.022(5) 0.084(6)

loop_
_atom_type_symbol
_atom_type_description
_atom_type_scat_dispersion_real
_atom_type_scat_dispersion_imag
_atom_type_scat_source
C C 0.0033 0.0016 'International Tables Vol C Tables 4.2.6.8 and 6.1.1.4'
H H 0.0000 0.0000 'International Tables Vol C Tables 4.2.6.8 and 6.1.1.4'
N N 0.0061 0.0033 'International Tables Vol C Tables 4.2.6.8 and 6.1.1.4'
O O 0.0106 0.0060 'International Tables Vol C Tables 4.2.6.8 and 6.1.1.4'
S S 0.1246 0.1234 'International Tables Vol C Tables 4.2.6.8 and 6.1.1.4'
Mo Mo -1.6832 0.6857 'International Tables Vol C Tables 4.2.6.8 and 6.1.1.4'
Br Br -0.2901 2.4595 'International Tables Vol C Tables 4.2.6.8 and 6.1.1.4'
K K 0.2009 0.2494 'International Tables Vol C Tables 4.2.6.8 and 6.1.1.4'

loop_
_geom_angle_atom_site_label_1
_geom_angle_atom_site_label_2
_geom_angle_atom_site_label_3
_geom_angle
_geom_angle_site_symmetry_1
_geom_angle_site_symmetry_3
_geom_angle_publ_flag
O11 Mo1 O12 76.27(11) . . ?
O11 Mo1 S123 84.24(8) . . ?
O12 Mo1 S123 160.37(8) . . ?
O11 Mo1 S22 132.47(8) . . ?
O12 Mo1 S22 85.27(8) . . ?
S123 Mo1 S22 110.16(4) . . ?
O11 Mo1 S32 133.99(8) . . ?
O12 Mo1 S32 83.08(8) . . ?
S123 Mo1 S32 109.56(4) . . ?
S22 Mo1 S32 85.04(4) . . ?
O11 Mo1 S31 90.14(8) . . ?
O12 Mo1 S31 92.20(8) . . ?
S123 Mo1 S31 85.45(4) . . ?
S22 Mo1 S31 134.54(4) . . ?
S32 Mo1 S31 49.71(4) . . ?
O11 Mo1 S21 89.19(8) . . ?
O12 Mo1 S21 96.44(8) . . ?
S123 Mo1 S21 85.47(4) . . ?
S22 Mo1 S21 49.48(4) . . ?
S32 Mo1 S21 134.18(4) . . ?
S31 Mo1 S21 170.92(4) . . ?
O11 Mo1 Mo3 125.57(8) . . ?
O12 Mo1 Mo3 140.84(8) . . ?
S123 Mo1 Mo3 54.96(3) . . ?
S22 Mo1 Mo3 55.77(3) . . ?
S32 Mo1 Mo3 96.00(3) . . ?
S31 Mo1 Mo3 116.96(3) . . ?
S21 Mo1 Mo3 56.84(3) . . ?
O11 Mo1 Mo2 126.18(8) . . ?
O12 Mo1 Mo2 137.69(8) . . ?
S123 Mo1 Mo2 54.87(3) . . ?
S22 Mo1 Mo2 96.70(3) . . ?
S32 Mo1 Mo2 55.21(3) . . ?
S31 Mo1 Mo2 56.95(3) . . ?
S21 Mo1 Mo2 116.84(3) . . ?
Mo3 Mo1 Mo2 60.121(12) . . ?
O21 Mo2 O22 76.56(11) . . ?
O21 Mo2 S123 84.14(8) . . ?
O22 Mo2 S123 160.49(8) . . ?
O21 Mo2 S32 131.32(9) . . ?
O22 Mo2 S32 85.50(8) . . ?
S123 Mo2 S32 109.88(4) . . ?
O21 Mo2 S12 136.31(9) . . ?
O22 Mo2 S12 82.98(8) . . ?
S123 Mo2 S12 109.81(4) . . ?
S32 Mo2 S12 83.98(4) . . ?
O21 Mo2 S31 87.77(9) . . ?
O22 Mo2 S31 96.89(8) . . ?
S123 Mo2 S31 85.08(4) . . ?
S32 Mo2 S31 49.60(4) . . ?
S12 Mo2 S31 133.21(4) . . ?
O21 Mo2 S11 92.59(9) . . ?
O22 Mo2 S11 92.08(8) . . ?
S123 Mo2 S11 85.87(4) . . ?
S32 Mo2 S11 133.45(4) . . ?
S12 Mo2 S11 49.69(4) . . ?
S31 Mo2 S11 170.85(4) . . ?
O21 Mo2 Mo1 124.37(8) . . ?
O22 Mo2 Mo1 140.81(8) . . ?
S123 Mo2 Mo1 54.88(3) . . ?
S32 Mo2 Mo1 55.53(3) . . ?
S12 Mo2 Mo1 95.54(3) . . ?
S31 Mo2 Mo1 56.35(2) . . ?
S11 Mo2 Mo1 116.69(3) . . ?
O21 Mo2 Mo3 127.34(8) . . ?
O22 Mo2 Mo3 137.81(8) . . ?
S123 Mo2 Mo3 54.82(3) . . ?
S32 Mo2 Mo3 95.96(3) . . ?
S12 Mo2 Mo3 55.46(3) . . ?
S31 Mo2 Mo3 116.01(3) . . ?
S11 Mo2 Mo3 57.00(3) . . ?
Mo1 Mo2 Mo3 59.770(13) . . ?
O31 Mo3 O32 76.59(11) . . ?
O31 Mo3 S123 83.68(8) . . ?
O32 Mo3 S123 160.27(8) . . ?
O31 Mo3 S12 134.19(8) . . ?
O32 Mo3 S12 84.80(8) . . ?
S123 Mo3 S12 109.73(4) . . ?
O31 Mo3 S22 133.19(8) . . ?
O32 Mo3 S22 84.01(8) . . ?
S123 Mo3 S22 109.94(4) . . ?
S12 Mo3 S22 84.57(4) . . ?
O31 Mo3 S21 89.52(8) . . ?
O32 Mo3 S21 93.88(8) . . ?
S123 Mo3 S21 85.61(4) . . ?
S12 Mo3 S21 133.72(4) . . ?
S22 Mo3 S21 49.45(4) . . ?
O31 Mo3 S11 90.13(8) . . ?
O32 Mo3 S11 94.36(8) . . ?
S123 Mo3 S11 85.85(4) . . ?
S12 Mo3 S11 49.62(4) . . ?
S22 Mo3 S11 133.98(4) . . ?
S21 Mo3 S11 171.44(4) . . ?
O31 Mo3 Mo1 125.47(8) . . ?
O32 Mo3 Mo1 139.09(8) . . ?
S123 Mo3 Mo1 55.04(3) . . ?
S12 Mo3 Mo1 95.68(3) . . ?
S22 Mo3 Mo1 55.48(3) . . ?
S21 Mo3 Mo1 56.98(2) . . ?
S11 Mo3 Mo1 116.94(3) . . ?
O31 Mo3 Mo2 125.51(8) . . ?
O32 Mo3 Mo2 139.68(8) . . ?
S123 Mo3 Mo2 54.88(3) . . ?
S12 Mo3 Mo2 55.31(3) . . ?
S22 Mo3 Mo2 96.48(3) . . ?
S21 Mo3 Mo2 116.98(3) . . ?
S11 Mo3 Mo2 56.90(3) . . ?
Mo1 Mo3 Mo2 60.109(13) . . ?
O33 K1 O14 136.66(10) . 1_554 ?
O33 K1 O23 89.47(12) . 2_565 ?
O14 K1 O23 87.04(10) 1_554 2_565 ?
O33 K1 O14 128.73(10) . 2 ?
O14 K1 O14 91.74(9) 1_554 2 ?
O23 K1 O14 74.80(9) 2_565 2 ?
O33 K1 O34 59.66(9) . . ?
O14 K1 O34 158.22(10) 1_554 . ?
O23 K1 O34 77.88(11) 2_565 . ?
O14 K1 O34 69.32(9) 2 . ?
O33 K1 O1W 112.97(12) . . ?
O14 K1 O1W 64.86(10) 1_554 . ?
O23 K1 O1W 151.68(11) 2_565 . ?
O14 K1 O1W 101.34(10) 2 . ?
O34 K1 O1W 127.79(11) . . ?
O33 K1 O24 71.69(12) . 2_565 ?
O14 K1 O24 69.53(9) 1_554 2_565 ?
O23 K1 O24 59.30(10) 2_565 2_565 ?
O14 K1 O24 130.41(10) 2 2_565 ?
O34 K1 O24 114.17(10) . 2_565 ?
O1W K1 O24 110.02(10) . 2_565 ?
O33 K1 O12 110.52(11) . 2 ?
O14 K1 O12 109.51(9) 1_554 2 ?
O23 K1 O12 116.73(9) 2_565 2 ?
O14 K1 O12 45.35(8) 2 2 ?
O34 K1 O12 65.09(9) . 2 ?
O1W K1 O12 72.72(9) . 2 ?
O24 K1 O12 175.75(9) 2_565 2 ?
O33 K1 C12 119.03(11) . 2 ?
O14 K1 C12 104.31(10) 1_554 2 ?
O23 K1 C12 93.92(10) 2_565 2 ?
O14 K1 C12 22.27(9) 2 2 ?
O34 K1 C12 61.78(10) . 2 ?
O1W K1 C12 89.99(10) . 2 ?
O24 K1 C12 152.18(11) 2_565 2 ?
O12 K1 C12 23.59(9) 2 2 ?
O33 K1 C21 71.33(12) . 2_565 ?
O14 K1 C21 93.66(10) 1_554 2_565 ?
O23 K1 C21 20.72(9) 2_565 2_565 ?
O14 K1 C21 94.20(10) 2 2_565 ?
O34 K1 C21 77.72(11) . 2_565 ?
O1W K1 C21 153.55(11) . 2_565 ?
O24 K1 C21 44.89(10) 2_565 2_565 ?
O12 K1 C21 131.81(10) 2 2_565 ?
C12 K1 C21 111.16(11) 2 2_565 ?
O33 K1 C22 64.46(12) . 2_565 ?
O14 K1 C22 83.96(10) 1_554 2_565 ?
O23 K1 C22 44.10(10) 2_565 2_565 ?
O14 K1 C22 118.84(10) 2 2_565 ?
O34 K1 C22 95.61(11) . 2_565 ?
O1W K1 C22 129.75(11) . 2_565 ?
O24 K1 C22 19.88(9) 2_565 2_565 ?
O12 K1 C22 157.53(10) 2 2_565 ?
C12 K1 C22 137.36(11) 2 2_565 ?
C21 K1 C22 26.32(10) 2_565 2_565 ?
O33 K1 C31 17.48(10) . . ?
O14 K1 C31 153.96(10) 1_554 . ?
O23 K1 C31 89.01(10) 2_565 . ?
O14 K1 C31 112.00(10) 2 . ?
O34 K1 C31 42.68(9) . . ?
O1W K1 C31 117.65(11) . . ?
O24 K1 C31 86.38(10) 2_565 . ?
O12 K1 C31 95.22(9) 2 . ?
C12 K1 C31 101.63(10) 2 . ?
C21 K1 C31 74.76(10) 2_565 . ?
C22 K1 C31 75.42(10) 2_565 . ?
S12 S11 Mo2 62.61(4) . . ?
S12 S11 Mo3 62.69(4) . . ?
Mo2 S11 Mo3 66.10(3) . . ?
S11 S12 Mo2 67.70(4) . . ?
S11 S12 Mo3 67.69(4) . . ?
Mo2 S12 Mo3 69.23(3) . . ?
S22 S21 Mo3 63.35(4) . . ?
S22 S21 Mo1 63.01(4) . . ?
Mo3 S21 Mo1 66.18(3) . . ?
S21 S22 Mo1 67.50(4) . . ?
S21 S22 Mo3 67.20(4) . . ?
Mo1 S22 Mo3 68.75(3) . . ?
S32 S31 Mo1 63.43(4) . . ?
S32 S31 Mo2 62.82(4) . . ?
Mo1 S31 Mo2 66.70(3) . . ?
S31 S32 Mo2 67.58(4) . . ?
S31 S32 Mo1 66.86(4) . . ?
Mo2 S32 Mo1 69.26(3) . . ?
Mo3 S123 Mo2 70.30(3) . . ?
Mo3 S123 Mo1 70.01(3) . . ?
Mo2 S123 Mo1 70.25(3) . . ?
C11 O11 Mo1 117.1(3) . . ?
C12 O12 Mo1 116.8(3) . . ?
C12 O12 K1 89.0(2) . 2 ?
Mo1 O12 K1 150.36(12) . 2 ?
C12 O14 K1 125.3(3) . 1_556 ?
C12 O14 K1 97.2(3) . 2 ?
K1 O14 K1 88.26(9) 1_556 2 ?
C21 O21 Mo2 117.5(3) . . ?
C22 O22 Mo2 117.4(3) . . ?
C21 O23 K1 105.5(3) . 2_565 ?
C22 O24 K1 106.1(3) . 2_565 ?
C31 O31 Mo3 116.6(3) . . ?
C32 O32 Mo3 117.1(3) . . ?
C31 O33 K1 120.3(3) . . ?
C32 O34 K1 116.7(3) . . ?
C45 N4 C41 106.0(6) . . ?
C45 N4 C43 111.1(6) . . ?
C41 N4 C43 111.0(5) . . ?
C45 N4 C47 110.1(5) . . ?
C41 N4 C47 111.4(6) . . ?
C43 N4 C47 107.3(5) . . ?
C51 N5 C51 180.000(4) . 2_466 ?
C51 N5 C55 63.3(7) . 2_466 ?
C51 N5 C55 116.7(7) 2_466 2_466 ?
C51 N5 C55 116.7(7) . . ?
C51 N5 C55 63.3(7) 2_466 . ?
C55 N5 C55 180.000(2) 2_466 . ?
C51 N5 C53 72.7(8) . 2_466 ?
C51 N5 C53 107.3(8) 2_466 2_466 ?
C55 N5 C53 107.7(6) 2_466 2_466 ?
C55 N5 C53 72.3(6) . 2_466 ?
C51 N5 C53 107.3(8) . . ?
C51 N5 C53 72.7(8) 2_466 . ?
C55 N5 C53 72.3(6) 2_466 . ?
C55 N5 C53 107.7(6) . . ?
C53 N5 C53 180.000(4) 2_466 . ?
C51 N5 C52 66.6(8) . 2_466 ?
C51 N5 C52 113.4(8) 2_466 2_466 ?
C55 N5 C52 102.1(7) 2_466 2_466 ?
C55 N5 C52 77.9(7) . 2_466 ?
C53 N5 C52 109.3(7) 2_466 2_466 ?
C53 N5 C52 70.7(7) . 2_466 ?
C51 N5 C52 113.4(8) . . ?
C51 N5 C52 66.6(8) 2_466 . ?
C55 N5 C52 77.9(7) 2_466 . ?
C55 N5 C52 102.1(7) . . ?
C53 N5 C52 70.7(7) 2_466 . ?
C53 N5 C52 109.3(7) . . ?
C52 N5 C52 180.000(3) 2_466 . ?
O13 C11 O11 123.1(4) . . ?
O13 C11 C12 121.3(4) . . ?
O11 C11 C12 115.6(4) . . ?
O14 C12 O12 125.5(4) . . ?
O14 C12 C11 120.5(4) . . ?
O12 C12 C11 114.0(3) . . ?
O14 C12 K1 60.5(2) . 2 ?
O12 C12 K1 67.4(2) . 2 ?
C11 C12 K1 162.1(3) . 2 ?
O23 C21 O21 124.4(4) . . ?
O23 C21 C22 121.0(4) . . ?
O21 C21 C22 114.6(3) . . ?
O23 C21 K1 53.8(2) . 2_565 ?
O21 C21 K1 143.5(3) . 2_565 ?
C22 C21 K1 80.7(2) . 2_565 ?
O24 C22 O22 125.7(4) . . ?
O24 C22 C21 121.2(4) . . ?
O22 C22 C21 113.1(3) . . ?
O24 C22 K1 54.0(2) . 2_565 ?
O22 C22 K1 156.2(3) . 2_565 ?
C21 C22 K1 73.0(2) . 2_565 ?
O33 C31 O31 123.9(4) . . ?
O33 C31 C32 120.4(4) . . ?
O31 C31 C32 115.7(3) . . ?
O33 C31 K1 42.2(2) . . ?
O31 C31 K1 163.0(3) . . ?
C32 C31 K1 79.0(2) . . ?
O34 C32 O32 125.5(4) . . ?
O34 C32 C31 120.9(4) . . ?
O32 C32 C31 113.6(3) . . ?
C42 C41 N4 117.9(9) . . ?
C44 C43 N4 116.0(7) . . ?
N4 C45 C46 114.9(6) . . ?
C48 C47 N4 114.2(5) . . ?
N5 C51 C55 61.4(7) . 2_466 ?
N5 C51 C52 60.1(7) . 2_466 ?
C55 C51 C52 97.0(11) 2_466 2_466 ?
N5 C51 C54 108.0(9) . 2_466 ?
C55 C51 C54 128.6(11) 2_466 2_466 ?
C52 C51 C54 121.9(11) 2_466 2_466 ?
N5 C51 C53 56.6(6) . 2_466 ?
C55 C51 C53 96.5(9) 2_466 2_466 ?
C52 C51 C53 95.6(9) 2_466 2_466 ?
C54 C51 C53 51.5(7) 2_466 2_466 ?
N5 C52 C56 103.9(8) . 2_466 ?
N5 C52 C51 53.3(6) . 2_466 ?
C56 C52 C51 125.6(11) 2_466 2_466 ?
N5 C52 C53 54.6(5) . 2_466 ?
C56 C52 C53 119.1(10) 2_466 2_466 ?
C51 C52 C53 88.7(9) 2_466 2_466 ?
N5 C52 C55 50.6(5) . 2_466 ?
C56 C52 C55 53.4(6) 2_466 2_466 ?
C51 C52 C55 89.3(8) 2_466 2_466 ?
C53 C52 C55 83.5(7) 2_466 2_466 ?
C54 C53 N5 112.6(7) . . ?
C54 C53 C51 62.0(7) . 2_466 ?
N5 C53 C51 50.7(5) . 2_466 ?
C54 C53 C52 133.2(9) . 2_466 ?
N5 C53 C52 54.8(6) . 2_466 ?
C51 C53 C52 89.0(8) 2_466 2_466 ?
C54 C53 C55 128.4(9) . 2_466 ?
N5 C53 C55 53.4(5) . 2_466 ?
C51 C53 C55 89.5(8) 2_466 2_466 ?
C52 C53 C55 83.3(8) 2_466 2_466 ?
C53 C54 C51 66.5(6) . 2_466 ?
N5 C55 C51 55.3(5) . 2_466 ?
N5 C55 C56 104.7(8) . . ?
C51 C55 C56 128.1(10) 2_466 . ?
N5 C55 C53 54.2(5) . 2_466 ?
C51 C55 C53 90.5(8) 2_466 2_466 ?
C56 C55 C53 117.0(9) . 2_466 ?
N5 C55 C52 51.5(5) . 2_466 ?
C51 C55 C52 90.5(8) 2_466 2_466 ?
C56 C55 C52 53.2(6) . 2_466 ?
C53 C55 C52 84.6(7) 2_466 2_466 ?
C52 C56 C55 73.4(6) 2_466 . ?

loop_
_geom_bond_atom_site_label_1
_geom_bond_atom_site_label_2
_geom_bond_distance
_geom_bond_site_symmetry_2
_geom_bond_publ_flag
Mo1 O11 2.096(3) . ?
Mo1 O12 2.124(3) . ?
Mo1 S123 2.3675(10) . ?
Mo1 S22 2.3999(10) . ?
Mo1 S32 2.4014(10) . ?
Mo1 S31 2.4691(10) . ?
Mo1 S21 2.4882(10) . ?
Mo1 Mo3 2.7148(5) . ?
Mo1 Mo2 2.7241(5) . ?
Mo2 O21 2.087(3) . ?
Mo2 O22 2.114(3) . ?
Mo2 S123 2.3671(10) . ?
Mo2 S32 2.3924(11) . ?
Mo2 S12 2.3957(11) . ?
Mo2 S31 2.4862(11) . ?
Mo2 S11 2.4964(11) . ?
Mo2 Mo3 2.7245(5) . ?
Mo3 O31 2.093(3) . ?
Mo3 O32 2.114(3) . ?
Mo3 S123 2.3652(10) . ?
Mo3 S12 2.4001(11) . ?
Mo3 S22 2.4085(11) . ?
Mo3 S21 2.4841(11) . ?
Mo3 S11 2.4991(11) . ?
K1 O33 2.724(4) . ?
K1 O14 2.762(3) 1_554 ?
K1 O23 2.781(3) 2_565 ?
K1 O14 2.816(3) 2 ?
K1 O34 2.832(3) . ?
K1 O1W 2.882(4) . ?
K1 O24 2.887(3) 2_565 ?
K1 O12 2.963(3) 2 ?
K1 C12 3.209(4) 2 ?
K1 C21 3.321(4) 2_565 ?
K1 C22 3.428(4) 2_565 ?
K1 C31 3.500(4) . ?
S11 S12 2.0575(15) . ?
S21 S22 2.0474(15) . ?
S31 S32 2.0481(15) . ?
O11 C11 1.280(5) . ?
O12 C12 1.284(5) . ?
O12 K1 2.963(3) 2 ?
O13 C11 1.225(5) . ?
O14 C12 1.226(5) . ?
O14 K1 2.762(3) 1_556 ?
O14 K1 2.816(3) 2 ?
O21 C21 1.303(5) . ?
O22 C22 1.304(5) . ?
O23 C21 1.219(5) . ?
O23 K1 2.781(3) 2_565 ?
O24 C22 1.214(5) . ?
O24 K1 2.887(3) 2_565 ?
O31 C31 1.294(5) . ?
O32 C32 1.293(5) . ?
O33 C31 1.217(5) . ?
O34 C32 1.208(5) . ?
N4 C45 1.503(9) . ?
N4 C41 1.516(7) . ?
N4 C43 1.526(7) . ?
N4 C47 1.531(8) . ?
N5 C51 1.462(12) . ?
N5 C51 1.462(12) 2_466 ?
N5 C55 1.561(10) 2_466 ?
N5 C55 1.561(10) . ?
N5 C53 1.577(11) 2_466 ?
N5 C53 1.577(11) . ?
N5 C52 1.581(12) 2_466 ?
N5 C52 1.581(12) . ?
C11 C12 1.530(6) . ?
C12 K1 3.209(4) 2 ?
C21 C22 1.540(6) . ?
C21 K1 3.321(4) 2_565 ?
C22 K1 3.428(4) 2_565 ?
C31 C32 1.529(6) . ?
C41 C42 1.388(14) . ?
C43 C44 1.513(12) . ?
C45 C46 1.528(11) . ?
C47 C48 1.497(9) . ?
C51 C55 1.588(19) 2_466 ?
C51 C52 1.67(2) 2_466 ?
C51 C54 1.736(18) 2_466 ?
C51 C53 1.803(18) 2_466 ?
C52 C56 1.651(16) 2_466 ?
C52 C51 1.67(2) 2_466 ?
C52 C53 1.826(19) 2_466 ?
C52 C55 1.975(18) 2_466 ?
C53 C54 1.538(15) . ?
C53 C51 1.803(18) 2_466 ?
C53 C52 1.826(19) 2_466 ?
C53 C55 1.852(17) 2_466 ?
C54 C51 1.736(18) 2_466 ?
C55 C51 1.588(19) 2_466 ?
C55 C56 1.654(16) . ?
C55 C53 1.852(17) 2_466 ?
C55 C52 1.975(18) 2_466 ?
C56 C52 1.651(16) 2_466 ?
